data_7062167
loop_
_publ_author_name
'Butuza, Roxana A.'
'Dumitra\,s, Darius'
'Bohan, Cosmina'
'Pop, Alexandra'

_publ_section_title
;
 Silver(i) complexes containing heteroleptic diorganochalcogen(ii) ligands
;
_journal_issue 5
_journal_name_full 'New Journal of Chemistry'
_journal_page_first 2202
_journal_page_last 2210
_journal_paper_doi 10.1039/D2NJ05472H
_journal_volume 47
_journal_year 2023
_chemical_formula_sum 'C42 H38 Ag2 F6 N2 O10 S4'
_chemical_formula_weight 1188.72
_space_group_crystal_system monoclinic
_space_group_IT_number 15
_space_group_name_Hall '-C 2yc'
_space_group_name_H-M_alt 'C 1 2/c 1'
_atom_sites_solution_hydrogens geom
_audit_update_record
;
2022-12-12 deposited with the CCDC.	2022-12-13 downloaded from the CCDC.
;
_cell_angle_alpha 90
_cell_angle_beta 100.215(5)
_cell_angle_gamma 90
_cell_formula_units_Z 8
_cell_length_a 41.589(5)
_cell_length_b 13.9962(18)
_cell_length_c 15.4588(17)
_cell_measurement_reflns_used 9218
_cell_measurement_temperature 100.(2)
_cell_measurement_theta_max 28.2410
_cell_measurement_theta_min 2.3301
_cell_volume 8855.7(18)
_computing_cell_refinement 'SAINT V8.40B (Bruker Nano, Inc., 2019)'
_computing_data_collection 'Bruker APEX3 2019.11-0'
_computing_data_reduction 'SAINT V8.40B (Bruker Nano, Inc., 2019)'
_computing_molecular_graphics 'shelXle (C.B. Huebschle, rev 994)'
_computing_publication_material 'Bruker APEX3 2019.11-0'
_computing_structure_refinement 'SHELXL-2018/3 (Sheldrick, 2018)'
_computing_structure_solution 'SHELXT 2018/2 (Sheldrick, 2018)'
_diffrn_ambient_temperature 100.(2)
_diffrn_detector_area_resol_mean 7.3910
_diffrn_measured_fraction_theta_full 0.998
_diffrn_measured_fraction_theta_max 0.998
_diffrn_measurement_device_type 'Bruker D8 Venture'
_diffrn_measurement_method '\f and \w scans'
_diffrn_radiation_monochromator 'multilayer optics'
_diffrn_radiation_type 'Mo K\a'
_diffrn_radiation_wavelength 0.71073
_diffrn_reflns_av_R_equivalents 0.0571
_diffrn_reflns_av_unetI/netI 0.0270
_diffrn_reflns_limit_h_max 55
_diffrn_reflns_limit_h_min -55
_diffrn_reflns_limit_k_max 18
_diffrn_reflns_limit_k_min -18
_diffrn_reflns_limit_l_max 20
_diffrn_reflns_limit_l_min -20
_diffrn_reflns_number 131001
_diffrn_reflns_theta_full 25.24
_diffrn_reflns_theta_max 28.29
_diffrn_reflns_theta_min 1.98
_diffrn_source 'Incoatec Mo--I\mS 3.0 microfocus source'
_exptl_absorpt_coefficient_mu 1.159
_exptl_absorpt_correction_T_max 0.99
_exptl_absorpt_correction_T_min 0.91
_exptl_absorpt_correction_type multi-scan
_exptl_absorpt_process_details
;
Krause, L., Herbst-Irmer, R., Sheldrick G.M. & Stalke D.,
J. Appl. Cryst. 48 (2015) 3-10
;
_exptl_crystal_colour 'clear yellow'
_exptl_crystal_density_diffrn 1.783
_exptl_crystal_density_method 'not measured'
_exptl_crystal_description plate
_exptl_crystal_F_000 4768
_exptl_crystal_size_max 0.132
_exptl_crystal_size_mid 0.085
_exptl_crystal_size_min 0.012
_refine_diff_density_max 0.492
_refine_diff_density_min -0.625
_refine_ls_extinction_method none
_refine_ls_goodness_of_fit_ref 1.057
_refine_ls_hydrogen_treatment constr
_refine_ls_matrix_type full
_refine_ls_number_parameters 597
_refine_ls_number_reflns 11010
_refine_ls_number_restraints 0
_refine_ls_restrained_S_all 1.057
_refine_ls_R_factor_all 0.0437
_refine_ls_R_factor_gt 0.0293
_refine_ls_shift/su_max 0.005
_refine_ls_shift/su_mean 0.000
_refine_ls_structure_factor_coef Fsqd
_refine_ls_weighting_details 'w=1/[\s^2^(Fo^2^)+(0.0134P)^2^+22.7811P] where P=(Fo^2^+2Fc^2^)/3'
_refine_ls_weighting_scheme calc
_refine_ls_wR_factor_gt 0.0518
_refine_ls_wR_factor_ref 0.0571
_reflns_Friedel_coverage 0.000
_reflns_number_gt 9016
_reflns_number_total 11010
_reflns_threshold_expression 'I > 2\s(I)'
_cod_data_source_file d2nj05472h2.cif
_cod_data_source_block ale257
_cod_depositor_comments
;
The following automatic conversions were performed:

data item '_exptl_absorpt_correction_type' value 'Multi-Scan' was
changed to 'multi-scan' in accordance with the
/home/data/users/saulius/crontab/automatic-downloads/rss-feeds/RSC/lib/dictionaries/cif_core.dic
dictionary named 'cif_core.dic' version 2.4.2 last updated on
2011-04-26.

Automatic conversion script
Id: cif_fix_values 7556 2019-12-06 15:28:31Z antanas 

 Adding full bibliography for 7062165--7062167.cif.
;
_cod_database_code 7062167

loop_
_space_group_symop_operation_xyz
'x, y, z'
'-x, y, -z+1/2'
'x+1/2, y+1/2, z'
'-x+1/2, y+1/2, -z+1/2'
'-x, -y, -z'
'x, -y, z-1/2'
'-x+1/2, -y+1/2, -z'
'x+1/2, -y+1/2, z-1/2'

loop_
_atom_site_type_symbol
_atom_site_label
_atom_site_fract_x
_atom_site_fract_y
_atom_site_fract_z
_atom_site_U_iso_or_equiv
_atom_site_adp_type
_atom_site_calc_flag
_atom_site_refinement_flags_adp
_atom_site_refinement_flags_occupancy
_atom_site_refinement_flags_posn
_atom_site_occupancy
_atom_site_disorder_assembly
_atom_site_disorder_group
Ag Ag1 0.61328(2) 0.90815(2) 0.57484(2) 0.01754(4) Uani d . . . 1 . .
Ag Ag2 0.61993(2) 0.58818(2) 0.57327(2) 0.01757(4) Uani d . . . 1 . .
S S1 0.40573(2) 1.07700(4) 0.59052(4) 0.01534(11) Uani d . . . 1 . .
S S2 0.41144(2) 0.34711(4) 0.57076(4) 0.01734(11) Uani d . . . 1 . .
S S3 0.58727(2) 0.72721(4) 0.71434(4) 0.01641(11) Uani d . . . 1 . .
S S4 0.68182(2) 0.73998(4) 0.64332(4) 0.01854(12) Uani d . . . 1 . .
F F1 0.54928(4) 0.66730(11) 0.82121(10) 0.0317(3) Uani d . . . 1 . .
F F2 0.52409(3) 0.69849(10) 0.69014(9) 0.0269(3) Uani d . . . 1 . .
F F3 0.54089(4) 0.81321(10) 0.77910(10) 0.0299(3) Uani d . . . 1 . .
F F4 0.69998(4) 0.70160(14) 0.49327(11) 0.0467(5) Uani d . . . 1 . .
F F5 0.73571(4) 0.66747(12) 0.60645(12) 0.0402(4) Uani d . . . 1 . .
F F6 0.72751(4) 0.81356(11) 0.56765(12) 0.0420(4) Uani d . . . 1 . .
O O1 0.61656(4) 1.19743(10) 0.69992(10) 0.0177(3) Uani d . . . 1 . .
O O2 0.56534(4) 1.24071(11) 0.71226(11) 0.0194(3) Uani d . . . 1 . .
O O3 0.60956(4) 0.27775(10) 0.49733(11) 0.0189(3) Uani d . . . 1 . .
O O4 0.55843(4) 0.22706(11) 0.50131(11) 0.0221(4) Uani d . . . 1 . .
O O5 0.58089(4) 0.79237(11) 0.64021(11) 0.0234(4) Uani d . . . 1 . .
O O6 0.59016(4) 0.62805(11) 0.68943(11) 0.0223(4) Uani d . . . 1 . .
O O7 0.61058(4) 0.75959(13) 0.78801(12) 0.0291(4) Uani d . . . 1 . .
O O8 0.65807(4) 0.80291(13) 0.59267(13) 0.0327(4) Uani d . . . 1 . .
O O9 0.67029(4) 0.64229(11) 0.64721(12) 0.0239(4) Uani d . . . 1 . .
O O10 0.69909(4) 0.77748(13) 0.72441(12) 0.0310(4) Uani d . . . 1 . .
N N1 0.60981(4) 1.04567(13) 0.65350(12) 0.0155(4) Uani d . . . 1 . .
N N2 0.60936(4) 0.42595(13) 0.55289(12) 0.0164(4) Uani d . . . 1 . .
C C1 0.44868(5) 1.05987(15) 0.60511(14) 0.0144(4) Uani d . . . 1 . .
C C2 0.46269(5) 0.97220(15) 0.59034(15) 0.0177(5) Uani d . . . 1 . .
H H2 0.449543 0.919784 0.571568 0.021 Uiso calc U . R 1 . .
C C3 0.49630(5) 0.96409(15) 0.60390(15) 0.0175(5) Uani d . . . 1 . .
H H3 0.505594 0.905236 0.595116 0.021 Uiso calc U . R 1 . .
C C4 0.51685(5) 1.04229(15) 0.63060(14) 0.0150(4) Uani d . . . 1 . .
C C5 0.50226(5) 1.13009(15) 0.64406(15) 0.0183(5) Uani d . . . 1 . .
H H5 0.515273 1.183243 0.661012 0.022 Uiso calc U . R 1 . .
C C6 0.46863(5) 1.13809(15) 0.63227(15) 0.0175(5) Uani d . . . 1 . .
H H6 0.459234 1.196329 0.642587 0.021 Uiso calc U . R 1 . .
C C7 0.55157(5) 1.02514(15) 0.63826(15) 0.0165(4) Uani d . . . 1 . .
H H7 0.556469 0.962719 0.624574 0.02 Uiso calc U . R 1 . .
C C8 0.57848(5) 1.08056(15) 0.66111(14) 0.0156(4) Uani d . . . 1 . .
C C9 0.58289(5) 1.17981(15) 0.69322(15) 0.0165(4) Uani d . . . 1 . .
C C10 0.63040(5) 1.11426(15) 0.67625(15) 0.0167(4) Uani d . . . 1 . .
C C11 0.66574(5) 1.11470(16) 0.68150(15) 0.0167(4) Uani d . . . 1 . .
C C12 0.68286(5) 1.02886(16) 0.68128(15) 0.0190(5) Uani d . . . 1 . .
H H12 0.671698 0.970989 0.67669 0.023 Uiso calc U . R 1 . .
C C13 0.71643(6) 1.03022(18) 0.68792(16) 0.0234(5) Uani d . . . 1 . .
H H13 0.727843 0.973184 0.687142 0.028 Uiso calc U . R 1 . .
C C14 0.73316(6) 1.11656(18) 0.69576(17) 0.0256(5) Uani d . . . 1 . .
H H14 0.755771 1.117183 0.700525 0.031 Uiso calc U . R 1 . .
C C15 0.71628(6) 1.20158(18) 0.69650(17) 0.0269(6) Uani d . . . 1 . .
H H15 0.727613 1.259162 0.701543 0.032 Uiso calc U . R 1 . .
C C16 0.68272(6) 1.20169(17) 0.68982(16) 0.0226(5) Uani d . . . 1 . .
H H16 0.671473 1.258998 0.690831 0.027 Uiso calc U . R 1 . .
C C17 0.39109(5) 0.95849(15) 0.61613(17) 0.0200(5) Uani d . . . 1 . .
H H17A 0.392206 0.914922 0.567955 0.024 Uiso calc U . R 1 . .
H H17B 0.40476 0.933416 0.668601 0.024 Uiso calc U . R 1 . .
C C18 0.35596(5) 0.96678(17) 0.63070(16) 0.0205(5) Uani d . . . 1 . .
H H18A 0.350118 0.90797 0.65727 0.025 Uiso calc U . R 1 . .
H H18B 0.354782 1.018023 0.672266 0.025 Uiso calc U . R 1 . .
C C19 0.33097(6) 0.98577(19) 0.54866(17) 0.0253(5) Uani d . . . 1 . .
H H19A 0.33053 0.932211 0.508641 0.03 Uiso calc U . R 1 . .
H H19B 0.337287 1.042262 0.519405 0.03 Uiso calc U . R 1 . .
C C20 0.29703(6) 1.0004(2) 0.57030(19) 0.0318(6) Uani d . . . 1 . .
H H20A 0.281585 1.009207 0.516866 0.048 Uiso calc U . R 1 . .
H H20B 0.297068 1.055938 0.606796 0.048 Uiso calc U . R 1 . .
H H20C 0.291005 0.945394 0.600883 0.048 Uiso calc U . R 1 . .
C C21 0.45270(5) 0.38041(15) 0.57393(15) 0.0160(4) Uani d . . . 1 . .
C C22 0.46879(5) 0.33412(15) 0.51413(15) 0.0183(5) Uani d . . . 1 . .
H H22 0.457367 0.291823 0.4735 0.022 Uiso calc U . R 1 . .
C C23 0.50154(5) 0.35053(15) 0.51470(15) 0.0183(5) Uani d . . . 1 . .
H H23 0.512028 0.318627 0.474826 0.022 Uiso calc U . R 1 . .
C C24 0.51924(5) 0.41496(15) 0.57490(15) 0.0161(4) Uani d . . . 1 . .
C C25 0.50227(5) 0.46333(15) 0.63161(15) 0.0182(5) Uani d . . . 1 . .
H H25 0.513233 0.508643 0.669898 0.022 Uiso calc U . R 1 . .
C C26 0.46955(6) 0.44586(16) 0.63258(15) 0.0192(5) Uani d . . . 1 . .
H H26 0.458947 0.477733 0.672234 0.023 Uiso calc U . R 1 . .
C C27 0.55359(5) 0.43759(15) 0.57835(15) 0.0160(4) Uani d . . . 1 . .
H H27 0.560197 0.495387 0.605478 0.019 Uiso calc U . R 1 . .
C C28 0.57752(5) 0.38885(15) 0.54880(14) 0.0157(4) Uani d . . . 1 . .
C C29 0.57779(6) 0.29101(16) 0.51321(15) 0.0183(5) Uani d . . . 1 . .
C C30 0.62628(5) 0.36109(15) 0.52187(14) 0.0165(4) Uani d . . . 1 . .
C C31 0.66016(5) 0.36297(15) 0.51005(15) 0.0176(5) Uani d . . . 1 . .
C C32 0.67072(6) 0.30096(17) 0.45016(16) 0.0228(5) Uani d . . . 1 . .
H H32 0.656008 0.259254 0.41714 0.027 Uiso calc U . R 1 . .
C C33 0.70307(6) 0.30161(17) 0.43998(17) 0.0256(5) Uani d . . . 1 . .
H H33 0.710075 0.26134 0.39921 0.031 Uiso calc U . R 1 . .
C C34 0.72510(6) 0.36263(18) 0.49084(17) 0.0262(5) Uani d . . . 1 . .
H H34 0.746984 0.361801 0.485121 0.031 Uiso calc U . R 1 . .
C C35 0.71466(6) 0.42484(17) 0.55015(17) 0.0235(5) Uani d . . . 1 . .
H H35 0.729507 0.465951 0.583473 0.028 Uiso calc U . R 1 . .
C C36 0.68230(5) 0.42579(16) 0.55976(15) 0.0193(5) Uani d . . . 1 . .
H H36 0.675245 0.467896 0.599015 0.023 Uiso calc U . R 1 . .
C C37 0.39691(5) 0.42201(16) 0.65186(15) 0.0195(5) Uani d . . . 1 . .
H H37A 0.407619 0.404402 0.710628 0.023 Uiso calc U . R 1 . .
H H37B 0.401637 0.488612 0.642124 0.023 Uiso calc U . R 1 . .
C C38 0.36010(5) 0.40679(17) 0.64181(16) 0.0212(5) Uani d . . . 1 . .
H H38A 0.349741 0.425838 0.583133 0.025 Uiso calc U . R 1 . .
H H38B 0.355742 0.339355 0.6485 0.025 Uiso calc U . R 1 . .
C C39 0.34525(6) 0.46328(19) 0.70880(17) 0.0266(5) Uani d . . . 1 . .
H H39A 0.350848 0.530232 0.704869 0.032 Uiso calc U . R 1 . .
H H39B 0.354478 0.441137 0.767408 0.032 Uiso calc U . R 1 . .
C C40 0.30821(6) 0.4530(2) 0.69429(18) 0.0299(6) Uani d . . . 1 . .
H H40A 0.298937 0.47664 0.636987 0.045 Uiso calc U . R 1 . .
H H40B 0.299765 0.489052 0.738144 0.045 Uiso calc U . R 1 . .
H H40C 0.302578 0.386878 0.698609 0.045 Uiso calc U . R 1 . .
C C41 0.54845(6) 0.72679(16) 0.75334(15) 0.0199(5) Uani d . . . 1 . .
C C42 0.71295(6) 0.73028(17) 0.57401(17) 0.0252(5) Uani d . . . 1 . .

loop_
_atom_site_aniso_label
_atom_site_aniso_U_11
_atom_site_aniso_U_22
_atom_site_aniso_U_33
_atom_site_aniso_U_12
_atom_site_aniso_U_13
_atom_site_aniso_U_23
Ag1 0.01546(8) 0.01682(8) 0.02032(9) 0.00040(6) 0.00310(6) 0.00035(7)
Ag2 0.01701(8) 0.01599(8) 0.01995(9) -0.00178(6) 0.00391(6) -0.00330(7)
S1 0.0136(2) 0.0136(2) 0.0185(3) 0.00002(19) 0.0018(2) 0.0002(2)
S2 0.0153(3) 0.0158(2) 0.0210(3) -0.0006(2) 0.0032(2) 0.0002(2)
S3 0.0156(3) 0.0154(3) 0.0184(3) -0.0009(2) 0.0036(2) -0.0038(2)
S4 0.0154(3) 0.0155(3) 0.0245(3) 0.0002(2) 0.0028(2) -0.0004(2)
F1 0.0392(9) 0.0341(8) 0.0256(8) 0.0001(7) 0.0156(7) 0.0049(7)
F2 0.0185(7) 0.0361(8) 0.0270(8) -0.0085(6) 0.0063(6) -0.0095(6)
F3 0.0292(8) 0.0240(7) 0.0387(9) 0.0031(6) 0.0123(7) -0.0120(7)
F4 0.0368(10) 0.0752(13) 0.0287(9) -0.0056(9) 0.0076(7) -0.0133(9)
F5 0.0238(8) 0.0437(10) 0.0542(11) 0.0139(7) 0.0100(7) 0.0026(8)
F6 0.0395(10) 0.0346(9) 0.0579(12) -0.0108(7) 0.0253(9) 0.0024(8)
O1 0.0164(8) 0.0154(7) 0.0216(9) -0.0019(6) 0.0043(6) -0.0025(6)
O2 0.0200(8) 0.0159(8) 0.0219(9) 0.0005(6) 0.0030(7) -0.0022(7)
O3 0.0201(8) 0.0144(7) 0.0224(9) -0.0016(6) 0.0048(7) -0.0036(6)
O4 0.0268(9) 0.0145(8) 0.0256(9) -0.0065(7) 0.0064(7) -0.0038(7)
O5 0.0218(9) 0.0205(8) 0.0289(10) -0.0035(7) 0.0071(7) 0.0041(7)
O6 0.0260(9) 0.0152(7) 0.0282(10) 0.0002(6) 0.0116(7) -0.0049(7)
O7 0.0210(9) 0.0346(10) 0.0291(10) 0.0001(7) -0.0024(7) -0.0118(8)
O8 0.0231(9) 0.0283(9) 0.0471(12) 0.0106(7) 0.0072(8) 0.0121(9)
O9 0.0194(8) 0.0177(8) 0.0329(10) -0.0041(6) -0.0001(7) 0.0014(7)
O10 0.0324(10) 0.0326(10) 0.0279(10) -0.0102(8) 0.0051(8) -0.0092(8)
N1 0.0142(9) 0.0167(9) 0.0154(10) 0.0000(7) 0.0018(7) 0.0011(7)
N2 0.0161(9) 0.0159(9) 0.0162(10) -0.0010(7) 0.0004(7) -0.0013(7)
C1 0.0132(10) 0.0161(10) 0.0135(11) 0.0007(8) 0.0011(8) 0.0027(8)
C2 0.0183(11) 0.0143(10) 0.0202(12) -0.0020(8) 0.0023(9) -0.0019(9)
C3 0.0182(11) 0.0128(10) 0.0214(12) 0.0020(8) 0.0036(9) -0.0020(9)
C4 0.0155(11) 0.0159(10) 0.0131(11) -0.0007(8) 0.0012(8) 0.0006(8)
C5 0.0171(11) 0.0148(10) 0.0229(12) -0.0019(8) 0.0030(9) -0.0012(9)
C6 0.0177(11) 0.0135(10) 0.0212(12) 0.0017(8) 0.0034(9) 0.0003(9)
C7 0.0189(11) 0.0123(10) 0.0179(12) 0.0012(8) 0.0021(9) -0.0003(9)
C8 0.0160(10) 0.0151(10) 0.0156(11) 0.0024(8) 0.0026(8) 0.0013(9)
C9 0.0165(11) 0.0171(10) 0.0150(11) -0.0020(8) 0.0003(9) 0.0015(9)
C10 0.0212(11) 0.0161(10) 0.0126(11) 0.0015(8) 0.0025(8) 0.0016(9)
C11 0.0153(11) 0.0200(11) 0.0148(11) -0.0018(8) 0.0029(8) 0.0008(9)
C12 0.0181(11) 0.0219(11) 0.0166(12) -0.0017(9) 0.0022(9) -0.0035(9)
C13 0.0210(12) 0.0264(12) 0.0229(13) 0.0021(10) 0.0046(10) -0.0041(10)
C14 0.0156(11) 0.0353(14) 0.0265(14) -0.0029(10) 0.0058(10) -0.0015(11)
C15 0.0233(13) 0.0271(13) 0.0301(15) -0.0072(10) 0.0044(11) 0.0012(11)
C16 0.0222(12) 0.0200(11) 0.0255(13) -0.0028(9) 0.0042(10) 0.0020(10)
C17 0.0182(11) 0.0152(10) 0.0268(13) -0.0016(8) 0.0047(9) 0.0040(9)
C18 0.0189(11) 0.0212(11) 0.0219(13) -0.0020(9) 0.0054(9) 0.0016(9)
C19 0.0185(12) 0.0328(13) 0.0245(14) -0.0033(10) 0.0032(10) 0.0016(11)
C20 0.0170(12) 0.0431(16) 0.0348(16) -0.0012(11) 0.0029(11) 0.0055(12)
C21 0.0162(11) 0.0152(10) 0.0163(11) 0.0010(8) 0.0020(9) 0.0037(8)
C22 0.0188(11) 0.0172(11) 0.0177(12) -0.0032(9) -0.0004(9) -0.0031(9)
C23 0.0199(11) 0.0182(11) 0.0171(12) -0.0013(9) 0.0045(9) -0.0021(9)
C24 0.0176(11) 0.0139(10) 0.0162(11) -0.0012(8) 0.0018(8) 0.0020(9)
C25 0.0197(11) 0.0147(10) 0.0187(12) -0.0019(8) -0.0004(9) -0.0024(9)
C26 0.0203(11) 0.0190(11) 0.0185(12) 0.0013(9) 0.0044(9) -0.0020(9)
C27 0.0188(11) 0.0132(10) 0.0150(11) -0.0026(8) 0.0004(9) 0.0004(8)
C28 0.0182(11) 0.0146(10) 0.0135(11) -0.0027(8) 0.0003(8) 0.0006(8)
C29 0.0238(12) 0.0162(10) 0.0148(11) 0.0001(9) 0.0036(9) 0.0019(9)
C30 0.0214(11) 0.0142(10) 0.0133(11) -0.0010(8) 0.0010(9) -0.0002(8)
C31 0.0184(11) 0.0148(10) 0.0190(12) 0.0023(8) 0.0016(9) 0.0008(9)
C32 0.0242(13) 0.0220(12) 0.0223(13) 0.0025(9) 0.0046(10) -0.0036(10)
C33 0.0284(13) 0.0253(12) 0.0242(14) 0.0059(10) 0.0074(11) -0.0046(10)
C34 0.0205(12) 0.0296(13) 0.0299(15) 0.0049(10) 0.0085(10) 0.0014(11)
C35 0.0201(12) 0.0222(12) 0.0278(14) -0.0009(9) 0.0034(10) -0.0017(10)
C36 0.0214(11) 0.0174(11) 0.0189(12) 0.0032(9) 0.0029(9) -0.0003(9)
C37 0.0202(11) 0.0211(11) 0.0175(12) 0.0010(9) 0.0041(9) 0.0007(9)
C38 0.0198(11) 0.0241(11) 0.0205(12) 0.0019(9) 0.0061(9) 0.0001(10)
C39 0.0224(13) 0.0369(14) 0.0206(13) 0.0046(11) 0.0040(10) -0.0024(11)
C40 0.0245(13) 0.0422(15) 0.0239(14) 0.0072(11) 0.0071(11) 0.0021(12)
C41 0.0250(12) 0.0173(11) 0.0178(12) -0.0017(9) 0.0054(9) -0.0039(9)
C42 0.0187(12) 0.0268(13) 0.0292(14) -0.0009(10) 0.0021(10) -0.0014(10)

loop_
_atom_type_symbol
_atom_type_description
_atom_type_scat_dispersion_real
_atom_type_scat_dispersion_imag
_atom_type_scat_source
C C 0.0033 0.0016 'International Tables Vol C Tables 4.2.6.8 and 6.1.1.4'
H H 0.0000 0.0000 'International Tables Vol C Tables 4.2.6.8 and 6.1.1.4'
Ag Ag -0.8971 1.1015 'International Tables Vol C Tables 4.2.6.8 and 6.1.1.4'
F F 0.0171 0.0103 'International Tables Vol C Tables 4.2.6.8 and 6.1.1.4'
N N 0.0061 0.0033 'International Tables Vol C Tables 4.2.6.8 and 6.1.1.4'
O O 0.0106 0.0060 'International Tables Vol C Tables 4.2.6.8 and 6.1.1.4'
S S 0.1246 0.1234 'International Tables Vol C Tables 4.2.6.8 and 6.1.1.4'

loop_
_geom_angle_atom_site_label_1
_geom_angle_atom_site_label_2
_geom_angle_atom_site_label_3
_geom_angle_site_symmetry_1
_geom_angle_site_symmetry_3
_geom_angle
_geom_angle_publ_flag
N1 Ag1 O8 . . 125.87(7) ?
N1 Ag1 O5 . . 104.27(6) ?
O8 Ag1 O5 . . 91.11(6) ?
N1 Ag1 S1 . 5_676 115.21(5) ?
O8 Ag1 S1 . 5_676 105.50(5) ?
O5 Ag1 S1 . 5_676 111.98(4) ?
N2 Ag2 O9 . . 121.11(6) ?
N2 Ag2 O6 . . 102.51(6) ?
O9 Ag2 O6 . . 95.44(6) ?
N2 Ag2 S2 . 5_666 100.03(5) ?
O9 Ag2 S2 . 5_666 126.30(4) ?
O6 Ag2 S2 . 5_666 108.51(4) ?
C1 S1 C17 . . 102.44(10) ?
C1 S1 Ag1 . 5_676 105.35(7) ?
C17 S1 Ag1 . 5_676 103.56(8) ?
C21 S2 C37 . . 105.56(11) ?
C21 S2 Ag2 . 5_666 105.96(8) ?
C37 S2 Ag2 . 5_666 102.54(8) ?
O7 S3 O6 . . 115.95(11) ?
O7 S3 O5 . . 115.61(11) ?
O6 S3 O5 . . 113.80(10) ?
O7 S3 C41 . . 104.63(11) ?
O6 S3 C41 . . 101.82(10) ?
O5 S3 C41 . . 102.40(10) ?
O10 S4 O8 . . 116.10(12) ?
O10 S4 O9 . . 115.29(11) ?
O8 S4 O9 . . 113.38(10) ?
O10 S4 C42 . . 104.10(11) ?
O8 S4 C42 . . 102.41(11) ?
O9 S4 C42 . . 103.16(11) ?
C10 O1 C9 . . 106.85(16) ?
C30 O3 C29 . . 106.62(16) ?
S3 O5 Ag1 . . 135.04(10) ?
S3 O6 Ag2 . . 119.66(9) ?
S4 O8 Ag1 . . 153.60(13) ?
S4 O9 Ag2 . . 124.08(10) ?
C10 N1 C8 . . 107.23(18) ?
C10 N1 Ag1 . . 131.76(15) ?
C8 N1 Ag1 . . 118.59(13) ?
C30 N2 C28 . . 107.03(18) ?
C30 N2 Ag2 . . 129.39(15) ?
C28 N2 Ag2 . . 121.22(13) ?
C6 C1 C2 . . 119.8(2) ?
C6 C1 S1 . . 117.66(16) ?
C2 C1 S1 . . 122.54(16) ?
C3 C2 C1 . . 119.2(2) ?
C2 C3 C4 . . 121.8(2) ?
C5 C4 C3 . . 118.0(2) ?
C5 C4 C7 . . 125.8(2) ?
C3 C4 C7 . . 116.16(19) ?
C6 C5 C4 . . 120.4(2) ?
C5 C6 C1 . . 120.7(2) ?
C8 C7 C4 . . 133.8(2) ?
C7 C8 N1 . . 120.69(19) ?
C7 C8 C9 . . 132.3(2) ?
N1 C8 C9 . . 106.94(18) ?
O2 C9 O1 . . 120.08(19) ?
O2 C9 C8 . . 135.3(2) ?
O1 C9 C8 . . 104.61(17) ?
N1 C10 O1 . . 114.34(19) ?
N1 C10 C11 . . 129.1(2) ?
O1 C10 C11 . . 116.53(18) ?
C12 C11 C16 . . 119.9(2) ?
C12 C11 C10 . . 120.4(2) ?
C16 C11 C10 . . 119.7(2) ?
C13 C12 C11 . . 119.8(2) ?
C12 C13 C14 . . 120.2(2) ?
C15 C14 C13 . . 120.1(2) ?
C16 C15 C14 . . 120.6(2) ?
C15 C16 C11 . . 119.5(2) ?
C18 C17 S1 . . 109.10(15) ?
C19 C18 C17 . . 115.1(2) ?
C18 C19 C20 . . 111.4(2) ?
C26 C21 C22 . . 119.6(2) ?
C26 C21 S2 . . 124.49(18) ?
C22 C21 S2 . . 115.88(17) ?
C23 C22 C21 . . 120.5(2) ?
C22 C23 C24 . . 120.7(2) ?
C25 C24 C23 . . 117.6(2) ?
C25 C24 C27 . . 118.3(2) ?
C23 C24 C27 . . 124.0(2) ?
C26 C25 C24 . . 121.9(2) ?
C25 C26 C21 . . 119.5(2) ?
C28 C27 C24 . . 130.9(2) ?
C27 C28 N2 . . 122.67(19) ?
C27 C28 C29 . . 130.5(2) ?
N2 C28 C29 . . 106.77(18) ?
O4 C29 O3 . . 120.3(2) ?
O4 C29 C28 . . 134.6(2) ?
O3 C29 C28 . . 104.97(18) ?
N2 C30 O3 . . 114.58(19) ?
N2 C30 C31 . . 129.7(2) ?
O3 C30 C31 . . 115.75(18) ?
C32 C31 C36 . . 120.1(2) ?
C32 C31 C30 . . 119.9(2) ?
C36 C31 C30 . . 120.0(2) ?
C33 C32 C31 . . 119.9(2) ?
C32 C33 C34 . . 119.8(2) ?
C35 C34 C33 . . 120.5(2) ?
C36 C35 C34 . . 120.1(2) ?
C35 C36 C31 . . 119.6(2) ?
C38 C37 S2 . . 107.43(16) ?
C39 C38 C37 . . 112.3(2) ?
C38 C39 C40 . . 111.9(2) ?
F3 C41 F1 . . 107.87(19) ?
F3 C41 F2 . . 107.47(19) ?
F1 C41 F2 . . 107.47(18) ?
F3 C41 S3 . . 111.53(16) ?
F1 C41 S3 . . 111.18(16) ?
F2 C41 S3 . . 111.13(16) ?
F5 C42 F6 . . 107.9(2) ?
F5 C42 F4 . . 107.4(2) ?
F6 C42 F4 . . 108.1(2) ?
F5 C42 S4 . . 111.16(18) ?
F6 C42 S4 . . 111.04(17) ?
F4 C42 S4 . . 111.17(17) ?

loop_
_geom_bond_atom_site_label_1
_geom_bond_atom_site_label_2
_geom_bond_site_symmetry_2
_geom_bond_distance
_geom_bond_publ_flag
Ag1 N1 . 2.2949(18) ?
Ag1 O8 . 2.3524(17) ?
Ag1 O5 . 2.4382(16) ?
Ag1 S1 5_676 2.5468(6) ?
Ag2 N2 . 2.3236(18) ?
Ag2 O9 . 2.3275(16) ?
Ag2 O6 . 2.4201(16) ?
Ag2 S2 5_666 2.5396(6) ?
S1 C1 . 1.776(2) ?
S1 C17 . 1.834(2) ?
S2 C21 . 1.770(2) ?
S2 C37 . 1.818(2) ?
S3 O7 . 1.4318(17) ?
S3 O6 . 1.4510(16) ?
S3 O5 . 1.4518(17) ?
S3 C41 . 1.821(2) ?
S4 O10 . 1.4295(18) ?
S4 O8 . 1.4455(17) ?
S4 O9 . 1.4538(16) ?
S4 C42 . 1.826(3) ?
F1 C41 . 1.335(3) ?
F2 C41 . 1.337(3) ?
F3 C41 . 1.328(3) ?
F4 C42 . 1.331(3) ?
F5 C42 . 1.324(3) ?
F6 C42 . 1.325(3) ?
O1 C10 . 1.377(3) ?
O1 C9 . 1.407(3) ?
O2 C9 . 1.193(3) ?
O3 C30 . 1.376(3) ?
O3 C29 . 1.398(3) ?
O4 C29 . 1.196(3) ?
N1 C10 . 1.293(3) ?
N1 C8 . 1.416(3) ?
N2 C30 . 1.292(3) ?
N2 C28 . 1.413(3) ?
C1 C6 . 1.393(3) ?
C1 C2 . 1.394(3) ?
C2 C3 . 1.381(3) ?
C3 C4 . 1.405(3) ?
C4 C5 . 1.402(3) ?
C4 C7 . 1.448(3) ?
C5 C6 . 1.382(3) ?
C7 C8 . 1.356(3) ?
C8 C9 . 1.476(3) ?
C10 C11 . 1.457(3) ?
C11 C12 . 1.397(3) ?
C11 C16 . 1.402(3) ?
C12 C13 . 1.382(3) ?
C13 C14 . 1.389(3) ?
C14 C15 . 1.383(4) ?
C15 C16 . 1.381(3) ?
C17 C18 . 1.521(3) ?
C18 C19 . 1.514(3) ?
C19 C20 . 1.521(3) ?
C21 C26 . 1.388(3) ?
C21 C22 . 1.393(3) ?
C22 C23 . 1.380(3) ?
C23 C24 . 1.407(3) ?
C24 C25 . 1.394(3) ?
C24 C27 . 1.455(3) ?
C25 C26 . 1.385(3) ?
C27 C28 . 1.351(3) ?
C28 C29 . 1.477(3) ?
C30 C31 . 1.453(3) ?
C31 C32 . 1.395(3) ?
C31 C36 . 1.400(3) ?
C32 C33 . 1.382(3) ?
C33 C34 . 1.390(4) ?
C34 C35 . 1.389(3) ?
C35 C36 . 1.380(3) ?
C37 C38 . 1.526(3) ?
C38 C39 . 1.518(3) ?
C39 C40 . 1.524(3) ?

loop_
_geom_torsion_atom_site_label_1
_geom_torsion_atom_site_label_2
_geom_torsion_atom_site_label_3
_geom_torsion_atom_site_label_4
_geom_torsion_site_symmetry_1
_geom_torsion_site_symmetry_2
_geom_torsion_site_symmetry_3
_geom_torsion_site_symmetry_4
_geom_torsion
_geom_torsion_publ_flag
O7 S3 O5 Ag1 . . . . 33.33(18) ?
O6 S3 O5 Ag1 . . . . -104.54(14) ?
C41 S3 O5 Ag1 . . . . 146.42(13) ?
O7 S3 O6 Ag2 . . . . -96.13(13) ?
O5 S3 O6 Ag2 . . . . 41.59(14) ?
C41 S3 O6 Ag2 . . . . 150.99(11) ?
O10 S4 O8 Ag1 . . . . -49.9(3) ?
O9 S4 O8 Ag1 . . . . 86.9(3) ?
C42 S4 O8 Ag1 . . . . -162.6(2) ?
O10 S4 O9 Ag2 . . . . 140.66(12) ?
O8 S4 O9 Ag2 . . . . 3.40(16) ?
C42 S4 O9 Ag2 . . . . -106.57(13) ?
C17 S1 C1 C6 . . . . -149.94(18) ?
Ag1 S1 C1 C6 5_676 . . . 102.03(17) ?
C17 S1 C1 C2 . . . . 30.1(2) ?
Ag1 S1 C1 C2 5_676 . . . -77.89(19) ?
C6 C1 C2 C3 . . . . 0.7(3) ?
S1 C1 C2 C3 . . . . -179.37(18) ?
C1 C2 C3 C4 . . . . -1.2(4) ?
C2 C3 C4 C5 . . . . 0.5(3) ?
C2 C3 C4 C7 . . . . -177.1(2) ?
C3 C4 C5 C6 . . . . 0.8(3) ?
C7 C4 C5 C6 . . . . 178.1(2) ?
C4 C5 C6 C1 . . . . -1.4(4) ?
C2 C1 C6 C5 . . . . 0.6(3) ?
S1 C1 C6 C5 . . . . -179.34(18) ?
C5 C4 C7 C8 . . . . 2.4(4) ?
C3 C4 C7 C8 . . . . 179.7(2) ?
C4 C7 C8 N1 . . . . -173.2(2) ?
C4 C7 C8 C9 . . . . 4.8(5) ?
C10 N1 C8 C7 . . . . 177.5(2) ?
Ag1 N1 C8 C7 . . . . 13.1(3) ?
C10 N1 C8 C9 . . . . -0.9(2) ?
Ag1 N1 C8 C9 . . . . -165.35(13) ?
C10 O1 C9 O2 . . . . 178.3(2) ?
C10 O1 C9 C8 . . . . -1.7(2) ?
C7 C8 C9 O2 . . . . 3.4(5) ?
N1 C8 C9 O2 . . . . -178.4(3) ?
C7 C8 C9 O1 . . . . -176.6(2) ?
N1 C8 C9 O1 . . . . 1.6(2) ?
C8 N1 C10 O1 . . . . -0.2(3) ?
Ag1 N1 C10 O1 . . . . 161.40(14) ?
C8 N1 C10 C11 . . . . 178.7(2) ?
Ag1 N1 C10 C11 . . . . -19.7(4) ?
C9 O1 C10 N1 . . . . 1.2(3) ?
C9 O1 C10 C11 . . . . -177.77(19) ?
N1 C10 C11 C12 . . . . -15.5(4) ?
O1 C10 C11 C12 . . . . 163.3(2) ?
N1 C10 C11 C16 . . . . 166.7(2) ?
O1 C10 C11 C16 . . . . -14.5(3) ?
C16 C11 C12 C13 . . . . -1.0(3) ?
C10 C11 C12 C13 . . . . -178.8(2) ?
C11 C12 C13 C14 . . . . 0.7(4) ?
C12 C13 C14 C15 . . . . -0.3(4) ?
C13 C14 C15 C16 . . . . 0.2(4) ?
C14 C15 C16 C11 . . . . -0.5(4) ?
C12 C11 C16 C15 . . . . 0.9(4) ?
C10 C11 C16 C15 . . . . 178.7(2) ?
C1 S1 C17 C18 . . . . 164.96(16) ?
Ag1 S1 C17 C18 5_676 . . . -85.65(16) ?
S1 C17 C18 C19 . . . . 71.4(2) ?
C17 C18 C19 C20 . . . . -175.7(2) ?
C37 S2 C21 C26 . . . . 4.2(2) ?
Ag2 S2 C21 C26 5_666 . . . 112.47(19) ?
C37 S2 C21 C22 . . . . -177.77(17) ?
Ag2 S2 C21 C22 5_666 . . . -69.46(17) ?
C26 C21 C22 C23 . . . . 2.1(3) ?
S2 C21 C22 C23 . . . . -176.06(17) ?
C21 C22 C23 C24 . . . . -0.7(3) ?
C22 C23 C24 C25 . . . . -1.9(3) ?
C22 C23 C24 C27 . . . . -178.6(2) ?
C23 C24 C25 C26 . . . . 3.2(3) ?
C27 C24 C25 C26 . . . . -179.9(2) ?
C24 C25 C26 C21 . . . . -1.9(3) ?
C22 C21 C26 C25 . . . . -0.8(3) ?
S2 C21 C26 C25 . . . . 177.16(17) ?
C25 C24 C27 C28 . . . . 161.9(2) ?
C23 C24 C27 C28 . . . . -21.5(4) ?
C24 C27 C28 N2 . . . . 175.5(2) ?
C24 C27 C28 C29 . . . . -8.7(4) ?
C30 N2 C28 C27 . . . . 178.2(2) ?
Ag2 N2 C28 C27 . . . . -17.6(3) ?
C30 N2 C28 C29 . . . . 1.6(2) ?
Ag2 N2 C28 C29 . . . . 165.72(14) ?
C30 O3 C29 O4 . . . . -176.4(2) ?
C30 O3 C29 C28 . . . . 0.1(2) ?
C27 C28 C29 O4 . . . . -1.5(5) ?
N2 C28 C29 O4 . . . . 174.8(3) ?
C27 C28 C29 O3 . . . . -177.3(2) ?
N2 C28 C29 O3 . . . . -1.0(2) ?
C28 N2 C30 O3 . . . . -1.7(3) ?
Ag2 N2 C30 O3 . . . . -164.04(14) ?
C28 N2 C30 C31 . . . . 179.0(2) ?
Ag2 N2 C30 C31 . . . . 16.6(4) ?
C29 O3 C30 N2 . . . . 1.0(3) ?
C29 O3 C30 C31 . . . . -179.57(19) ?
N2 C30 C31 C32 . . . . -158.6(2) ?
O3 C30 C31 C32 . . . . 22.1(3) ?
N2 C30 C31 C36 . . . . 22.5(4) ?
O3 C30 C31 C36 . . . . -156.8(2) ?
C36 C31 C32 C33 . . . . 0.0(4) ?
C30 C31 C32 C33 . . . . -178.9(2) ?
C31 C32 C33 C34 . . . . 1.4(4) ?
C32 C33 C34 C35 . . . . -1.8(4) ?
C33 C34 C35 C36 . . . . 0.7(4) ?
C34 C35 C36 C31 . . . . 0.7(4) ?
C32 C31 C36 C35 . . . . -1.1(3) ?
C30 C31 C36 C35 . . . . 177.9(2) ?
C21 S2 C37 C38 . . . . 171.54(15) ?
Ag2 S2 C37 C38 5_666 . . . 60.79(16) ?
S2 C37 C38 C39 . . . . 177.89(17) ?
C37 C38 C39 C40 . . . . 176.1(2) ?
O7 S3 C41 F3 . . . . 59.52(19) ?
O6 S3 C41 F3 . . . . -179.37(16) ?
O5 S3 C41 F3 . . . . -61.46(18) ?
O7 S3 C41 F1 . . . . -60.92(18) ?
O6 S3 C41 F1 . . . . 60.18(17) ?
O5 S3 C41 F1 . . . . 178.09(15) ?
O7 S3 C41 F2 . . . . 179.41(15) ?
O6 S3 C41 F2 . . . . -59.48(17) ?
O5 S3 C41 F2 . . . . 58.43(17) ?
O10 S4 C42 F5 . . . . 64.41(19) ?
O8 S4 C42 F5 . . . . -174.27(17) ?
O9 S4 C42 F5 . . . . -56.32(19) ?
O10 S4 C42 F6 . . . . -55.7(2) ?
O8 S4 C42 F6 . . . . 65.6(2) ?
O9 S4 C42 F6 . . . . -176.40(17) ?
O10 S4 C42 F4 . . . . -176.03(17) ?
O8 S4 C42 F4 . . . . -54.7(2) ?
O9 S4 C42 F4 . . . . 63.2(2) ?
